data_4105852
loop_
_publ_author_name
'Evan R. King'
'Elisabeth T. Hennessy'
'Theodore A. Betley'

_publ_contact_author_address
;Department of Chemistry and Chemical Biology
Harvard University
Mallinckrodt 306E
12 Oxford Street
Cambridge, MA 02138
;
_publ_contact_author_email betley@chemistry.harvard.edu
_publ_contact_author_name 'Professor Theodore A. Betley'
_publ_contact_author_phone 617-496-9944
_publ_section_title
;
 Catalytic C-H Bond Amination from High-Spin Iron Imido Complexes
;
_journal_name_full 'Journal of the American Chemical Society'
_journal_page_first 4917
_journal_page_last 4923
_journal_paper_doi 10.1021/ja110066j
_journal_volume 133
_journal_year 2011
_chemical_formula_sum 'C30 H41 Cl Fe N2 O'
_chemical_formula_weight 536.95
_chemical_name_systematic
; 
 ? 
;
_space_group_IT_number 2
_symmetry_cell_setting triclinic
_symmetry_space_group_name_Hall '-P 1'
_symmetry_space_group_name_H-M 'P -1'
_atom_sites_solution_hydrogens geom
_atom_sites_solution_primary direct
_atom_sites_solution_secondary difmap
_audit_creation_method SHELXL-97
_cell_angle_alpha 91.591(2)
_cell_angle_beta 99.021(2)
_cell_angle_gamma 115.438(2)
_cell_formula_units_Z 4
_cell_length_a 14.2661(5)
_cell_length_b 15.0088(5)
_cell_length_c 15.1843(5)
_cell_measurement_reflns_used 50559
_cell_measurement_temperature 100(2)
_cell_measurement_theta_max 27.53
_cell_measurement_theta_min 2.73
_cell_volume 2883.16(18)
_computing_cell_refinement 'SAINT 7.46A (Bruker-AXS, 2009)'
_computing_data_collection 'APEX2 v2009.3.0 (Bruker-AXS, 2009)'
_computing_data_reduction 'SAINT 7.46A (Bruker-AXS, 2009)'
_computing_molecular_graphics 'Bruker SHELXTL'
_computing_publication_material 'Bruker SHELXTL'
_computing_structure_refinement 'SHELXL-97 (Sheldrick, 2008)'
_computing_structure_solution 'SHELXS-97 (Sheldrick, 2008)'
_diffrn_ambient_temperature 100(2)
_diffrn_measured_fraction_theta_full 0.997
_diffrn_measured_fraction_theta_max 0.997
_diffrn_measurement_device_type 'CCD area detector'
_diffrn_measurement_method 'phi and omega scans'
_diffrn_radiation_monochromator graphite
_diffrn_radiation_source 'fine-focus sealed tube'
_diffrn_radiation_type MoK\a
_diffrn_radiation_wavelength 0.71073
_diffrn_reflns_av_R_equivalents 0.0302
_diffrn_reflns_av_sigmaI/netI 0.0523
_diffrn_reflns_limit_h_max 18
_diffrn_reflns_limit_h_min -18
_diffrn_reflns_limit_k_max 16
_diffrn_reflns_limit_k_min -19
_diffrn_reflns_limit_l_max 18
_diffrn_reflns_limit_l_min -19
_diffrn_reflns_number 20840
_diffrn_reflns_theta_full 27.52
_diffrn_reflns_theta_max 27.52
_diffrn_reflns_theta_min 1.61
_exptl_absorpt_coefficient_mu 0.640
_exptl_absorpt_correction_T_max 0.9272
_exptl_absorpt_correction_T_min 0.8616
_exptl_absorpt_correction_type multi-scan
_exptl_absorpt_process_details 'SADABS (Sheldrick, 2009)'
_exptl_crystal_colour brown
_exptl_crystal_density_diffrn 1.237
_exptl_crystal_description block
_exptl_crystal_F_000 1144
_exptl_crystal_size_max 0.24
_exptl_crystal_size_mid 0.18
_exptl_crystal_size_min 0.12
_refine_diff_density_max 1.064
_refine_diff_density_min -0.491
_refine_diff_density_rms 0.067
_refine_ls_extinction_method none
_refine_ls_goodness_of_fit_ref 1.018
_refine_ls_hydrogen_treatment constr
_refine_ls_matrix_type full
_refine_ls_number_parameters 653
_refine_ls_number_reflns 13236
_refine_ls_number_restraints 0
_refine_ls_restrained_S_all 1.018
_refine_ls_R_factor_all 0.0692
_refine_ls_R_factor_gt 0.0425
_refine_ls_shift/su_max 0.001
_refine_ls_shift/su_mean 0.000
_refine_ls_structure_factor_coef Fsqd
_refine_ls_weighting_details 'calc w=1/[\s^2^(Fo^2^)+(0.0563P)^2^+1.1224P] where P=(Fo^2^+2Fc^2^)/3'
_refine_ls_weighting_scheme calc
_refine_ls_wR_factor_gt 0.1029
_refine_ls_wR_factor_ref 0.1154
_reflns_number_gt 9637
_reflns_number_total 13236
_reflns_threshold_expression >2sigma(I)
_cod_data_source_file ja110066j_si_002_1.cif
_cod_data_source_block tBuDpmeFeClThf
_cod_original_cell_volume 2883.16(17)
_cod_database_code 4105852

loop_
_symmetry_equiv_pos_as_xyz
'x, y, z'
'-x, -y, -z'

loop_
_atom_site_label
_atom_site_type_symbol
_atom_site_fract_x
_atom_site_fract_y
_atom_site_fract_z
_atom_site_U_iso_or_equiv
_atom_site_adp_type
_atom_site_occupancy
_atom_site_symmetry_multiplicity
_atom_site_calc_flag
_atom_site_refinement_flags
_atom_site_disorder_assembly
_atom_site_disorder_group
Fe1 Fe 0.79537(3) 0.21031(2) 0.74217(2) 0.01882(8) Uani 1 1 d . A .
Cl1 Cl 0.93765(5) 0.34564(4) 0.81440(4) 0.02624(13) Uani 1 1 d . . .
O1 O 0.79295(12) 0.07597(12) 0.70151(11) 0.0224(3) Uani 1 1 d . . .
N1 N 0.67046(15) 0.15921(14) 0.80586(13) 0.0209(4) Uani 1 1 d . . .
N2 N 0.72459(15) 0.23228(14) 0.62375(12) 0.0198(4) Uani 1 1 d . . .
C1 C 0.65763(18) 0.13210(16) 0.88891(15) 0.0213(5) Uani 1 1 d . A .
C2 C 0.55446(19) 0.11222(19) 0.90110(17) 0.0278(5) Uani 1 1 d . . .
H2A H 0.5263 0.0929 0.9539 0.033 Uiso 1 1 calc R A .
C3 C 0.5027(2) 0.12592(18) 0.82285(17) 0.0276(5) Uani 1 1 d . A .
H3A H 0.4316 0.1171 0.8110 0.033 Uiso 1 1 calc R . .
C4 C 0.57480(18) 0.15585(17) 0.76250(16) 0.0218(5) Uani 1 1 d . A .
C5 C 0.55132(18) 0.17681(17) 0.67432(16) 0.0221(5) Uani 1 1 d . . .
C6 C 0.61717(18) 0.21028(16) 0.61068(15) 0.0204(5) Uani 1 1 d . A .
C7 C 0.58616(19) 0.23007(18) 0.52306(16) 0.0247(5) Uani 1 1 d . . .
H7A H 0.5174 0.2211 0.4966 0.030 Uiso 1 1 calc R A .
C8 C 0.67323(18) 0.26439(18) 0.48341(15) 0.0234(5) Uani 1 1 d . A .
H8A H 0.6763 0.2838 0.4245 0.028 Uiso 1 1 calc R . .
C9 C 0.75791(18) 0.26545(16) 0.54671(15) 0.0203(5) Uani 1 1 d . A .
C10 C 0.43997(18) 0.16244(17) 0.64517(16) 0.0229(5) Uani 1 1 d . A .
C11 C 0.36030(19) 0.06769(18) 0.61377(17) 0.0258(5) Uani 1 1 d . . .
C12 C 0.25616(19) 0.05454(19) 0.59368(17) 0.0283(5) Uani 1 1 d . A .
H12A H 0.2015 -0.0100 0.5730 0.034 Uiso 1 1 calc R . .
C13 C 0.22970(19) 0.13247(19) 0.60293(15) 0.0254(5) Uani 1 1 d . . .
C14 C 0.31120(19) 0.22649(18) 0.63181(16) 0.0243(5) Uani 1 1 d . A .
H14A H 0.2946 0.2811 0.6368 0.029 Uiso 1 1 calc R . .
C15 C 0.41601(19) 0.24338(18) 0.65359(16) 0.0239(5) Uani 1 1 d . . .
C16 C 0.3850(2) -0.01998(19) 0.6025(2) 0.0377(7) Uani 1 1 d . A .
H16A H 0.3224 -0.0765 0.5688 0.057 Uiso 1 1 calc R . .
H16B H 0.4051 -0.0379 0.6617 0.057 Uiso 1 1 calc R . .
H16C H 0.4435 -0.0023 0.5698 0.057 Uiso 1 1 calc R . .
C17 C 0.11578(19) 0.1149(2) 0.58358(17) 0.0306(6) Uani 1 1 d . A .
H17A H 0.0725 0.0546 0.6089 0.046 Uiso 1 1 calc R . .
H17B H 0.0912 0.1069 0.5186 0.046 Uiso 1 1 calc R . .
H17C H 0.1096 0.1717 0.6107 0.046 Uiso 1 1 calc R . .
C18 C 0.5005(2) 0.34585(19) 0.6881(2) 0.0344(6) Uani 1 1 d . A .
H18A H 0.4758 0.3950 0.6683 0.052 Uiso 1 1 calc R . .
H18B H 0.5645 0.3572 0.6648 0.052 Uiso 1 1 calc R . .
H18C H 0.5162 0.3522 0.7538 0.052 Uiso 1 1 calc R . .
C19 C 0.74312(19) 0.12754(18) 0.95882(15) 0.0243(5) Uani 1 1 d . . .
C20 C 0.6934(2) 0.0543(2) 1.02605(18) 0.0334(6) Uani 1 1 d . A .
H20A H 0.6492 0.0760 1.0555 0.050 Uiso 1 1 calc R . .
H20B H 0.7495 0.0524 1.0712 0.050 Uiso 1 1 calc R . .
H20C H 0.6499 -0.0121 0.9941 0.050 Uiso 1 1 calc R . .
C21 C 0.8114(2) 0.22991(19) 1.01036(17) 0.0318(6) Uani 1 1 d . A .
H21A H 0.8466 0.2768 0.9691 0.048 Uiso 1 1 calc R . .
H21B H 0.8646 0.2259 1.0573 0.048 Uiso 1 1 calc R . .
H21C H 0.7667 0.2528 1.0378 0.048 Uiso 1 1 calc R . .
C22 C 0.81428(19) 0.09320(19) 0.91673(16) 0.0265(5) Uani 1 1 d . A .
H22A H 0.8518 0.1418 0.8776 0.040 Uiso 1 1 calc R . .
H22B H 0.7710 0.0287 0.8814 0.040 Uiso 1 1 calc R . .
H22C H 0.8656 0.0871 0.9642 0.040 Uiso 1 1 calc R . .
C23 C 0.87150(18) 0.30393(17) 0.53523(15) 0.0214(5) Uani 1 1 d . . .
C24 C 0.92419(19) 0.24105(18) 0.57728(16) 0.0254(5) Uani 1 1 d . A .
H24A H 0.8802 0.1710 0.5550 0.038 Uiso 1 1 calc R . .
H24B H 0.9321 0.2494 0.6427 0.038 Uiso 1 1 calc R . .
H24C H 0.9939 0.2626 0.5610 0.038 Uiso 1 1 calc R . .
C25 C 0.93284(19) 0.41111(18) 0.58035(16) 0.0262(5) Uani 1 1 d . A .
H25A H 0.9032 0.4529 0.5506 0.039 Uiso 1 1 calc R . .
H25B H 1.0074 0.4363 0.5754 0.039 Uiso 1 1 calc R . .
H25C H 0.9270 0.4124 0.6438 0.039 Uiso 1 1 calc R . .
C26 C 0.8775(2) 0.3040(2) 0.43541(16) 0.0288(5) Uani 1 1 d . A .
H26A H 0.8381 0.2361 0.4058 0.043 Uiso 1 1 calc R . .
H26B H 0.9515 0.3299 0.4286 0.043 Uiso 1 1 calc R . .
H26C H 0.8466 0.3460 0.4079 0.043 Uiso 1 1 calc R . .
C27 C 0.6977(2) -0.0070(2) 0.6541(2) 0.0387(7) Uani 0.40(3) 1 d P A 1
H27A H 0.6869 -0.0011 0.5889 0.046 Uiso 0.40(3) 1 calc PR A 1
H27B H 0.6347 -0.0121 0.6774 0.046 Uiso 0.40(3) 1 calc PR A 1
C28 C 0.721(2) -0.0958(18) 0.6743(16) 0.044(2) Uani 0.40(3) 1 d P A 1
H28A H 0.6743 -0.1557 0.6322 0.052 Uiso 0.40(3) 1 calc PR A 1
H28B H 0.7170 -0.1115 0.7370 0.052 Uiso 0.40(3) 1 calc PR A 1
C29 C 0.8442(2) -0.0449(2) 0.6562(2) 0.0415(7) Uani 0.40(3) 1 d P A 1
H29A H 0.8830 -0.0841 0.6763 0.050 Uiso 0.40(3) 1 calc PR A 1
H29B H 0.8479 -0.0327 0.5929 0.050 Uiso 0.40(3) 1 calc PR A 1
C27B C 0.6977(2) -0.0070(2) 0.6541(2) 0.0387(7) Uani 0.60(3) 1 d P A 2
H27C H 0.6752 0.0089 0.5940 0.046 Uiso 0.60(3) 1 calc PR A 2
H27D H 0.6396 -0.0235 0.6881 0.046 Uiso 0.60(3) 1 calc PR A 2
C28B C 0.7269(12) -0.0932(11) 0.6463(10) 0.044(2) Uani 0.60(3) 1 d P A 2
H28C H 0.7044 -0.1369 0.6942 0.052 Uiso 0.60(3) 1 calc PR A 2
H28D H 0.6933 -0.1331 0.5873 0.052 Uiso 0.60(3) 1 calc PR A 2
C29B C 0.8442(2) -0.0449(2) 0.6562(2) 0.0415(7) Uani 0.60(3) 1 d P A 2
H29C H 0.8655 -0.0300 0.5973 0.050 Uiso 0.60(3) 1 calc PR A 2
H29D H 0.8745 -0.0882 0.6834 0.050 Uiso 0.60(3) 1 calc PR A 2
C30 C 0.8799(2) 0.04840(19) 0.71650(16) 0.0264(5) Uani 1 1 d . A .
H30A H 0.8952 0.0371 0.7800 0.032 Uiso 1 1 calc R B 1
H30B H 0.9445 0.1013 0.7014 0.032 Uiso 1 1 calc R B 1
Fe2 Fe 0.22187(3) 0.29793(2) 0.15357(2) 0.01885(8) Uani 1 1 d . . .
Cl2 Cl 0.06081(5) 0.18024(5) 0.16600(4) 0.03229(15) Uani 1 1 d . . .
O2 O 0.22264(13) 0.42577(12) 0.10612(11) 0.0266(4) Uani 1 1 d . . .
N3 N 0.33560(14) 0.34828(14) 0.26644(12) 0.0187(4) Uani 1 1 d . . .
N4 N 0.30438(15) 0.26656(14) 0.06943(12) 0.0199(4) Uani 1 1 d . . .
C31 C 0.33787(18) 0.37490(16) 0.35289(15) 0.0192(5) Uani 1 1 d . . .
C32 C 0.43294(18) 0.38773(17) 0.40766(15) 0.0226(5) Uani 1 1 d . . .
H32A H 0.4520 0.4047 0.4708 0.027 Uiso 1 1 calc R . .
C33 C 0.49284(18) 0.37114(17) 0.35290(15) 0.0226(5) Uani 1 1 d . . .
H33A H 0.5617 0.3756 0.3708 0.027 Uiso 1 1 calc R . .
C34 C 0.43278(18) 0.34613(17) 0.26462(15) 0.0201(5) Uani 1 1 d . . .
C35 C 0.46746(18) 0.32637(17) 0.18811(15) 0.0218(5) Uani 1 1 d . . .
C36 C 0.41189(18) 0.29430(18) 0.09972(15) 0.0235(5) Uani 1 1 d . . .
C37 C 0.4564(2) 0.2798(2) 0.02637(17) 0.0339(6) Uani 1 1 d . . .
H37A H 0.5280 0.2930 0.0280 0.041 Uiso 1 1 calc R . .
C38 C 0.3767(2) 0.2433(2) -0.04701(17) 0.0328(6) Uani 1 1 d . . .
H38A H 0.3828 0.2268 -0.1060 0.039 Uiso 1 1 calc R . .
C39 C 0.28385(18) 0.23469(17) -0.01889(15) 0.0220(5) Uani 1 1 d . . .
C40 C 0.57997(18) 0.34034(18) 0.20190(15) 0.0223(5) Uani 1 1 d . . .
C41 C 0.66265(19) 0.43542(18) 0.20359(16) 0.0257(5) Uani 1 1 d . . .
C42 C 0.76514(19) 0.44557(19) 0.21108(16) 0.0268(5) Uani 1 1 d . . .
H42A H 0.8212 0.5100 0.2127 0.032 Uiso 1 1 calc R . .
C43 C 0.78845(18) 0.36496(19) 0.21632(14) 0.0235(5) Uani 1 1 d . . .
C44 C 0.70542(18) 0.27177(18) 0.21589(15) 0.0240(5) Uani 1 1 d . . .
H44A H 0.7201 0.2159 0.2204 0.029 Uiso 1 1 calc R . .
C45 C 0.60150(18) 0.25779(18) 0.20910(15) 0.0231(5) Uani 1 1 d . . .
C46 C 0.6413(2) 0.5248(2) 0.1955(2) 0.0436(7) Uani 1 1 d . . .
H46A H 0.7061 0.5824 0.1887 0.065 Uiso 1 1 calc R . .
H46B H 0.6179 0.5381 0.2496 0.065 Uiso 1 1 calc R . .
H46C H 0.5860 0.5122 0.1430 0.065 Uiso 1 1 calc R . .
C47 C 0.90010(18) 0.3785(2) 0.22070(16) 0.0284(5) Uani 1 1 d . . .
H47A H 0.9469 0.4288 0.2703 0.043 Uiso 1 1 calc R . .
H47B H 0.9229 0.4001 0.1642 0.043 Uiso 1 1 calc R . .
H47C H 0.9031 0.3155 0.2305 0.043 Uiso 1 1 calc R . .
C48 C 0.5147(2) 0.15513(19) 0.2101(2) 0.0365(6) Uani 1 1 d . . .
H48A H 0.5416 0.1059 0.2024 0.055 Uiso 1 1 calc R . .
H48B H 0.4555 0.1425 0.1611 0.055 Uiso 1 1 calc R . .
H48C H 0.4905 0.1503 0.2675 0.055 Uiso 1 1 calc R . .
C49 C 0.24823(18) 0.38740(17) 0.38584(15) 0.0211(5) Uani 1 1 d . . .
C50 C 0.2933(2) 0.4615(2) 0.47126(17) 0.0308(6) Uani 1 1 d . . .
H50A H 0.3439 0.5260 0.4575 0.046 Uiso 1 1 calc R . .
H50B H 0.3291 0.4367 0.5177 0.046 Uiso 1 1 calc R . .
H50C H 0.2355 0.4689 0.4929 0.046 Uiso 1 1 calc R . .
C51 C 0.1703(2) 0.28692(19) 0.40896(17) 0.0281(5) Uani 1 1 d . . .
H51A H 0.1364 0.2408 0.3541 0.042 Uiso 1 1 calc R . .
H51B H 0.1164 0.2954 0.4362 0.042 Uiso 1 1 calc R . .
H51C H 0.2084 0.2602 0.4513 0.042 Uiso 1 1 calc R . .
C52 C 0.19035(19) 0.42657(19) 0.31575(16) 0.0255(5) Uani 1 1 d . . .
H52A H 0.1521 0.3759 0.2644 0.038 Uiso 1 1 calc R . .
H52B H 0.2417 0.4866 0.2956 0.038 Uiso 1 1 calc R . .
H52C H 0.1402 0.4423 0.3422 0.038 Uiso 1 1 calc R . .
C53 C 0.17465(18) 0.18925(17) -0.07646(15) 0.0211(5) Uani 1 1 d . . .
C54 C 0.1191(2) 0.25602(19) -0.07009(17) 0.0288(5) Uani 1 1 d . . .
H54A H 0.1647 0.3229 -0.0832 0.043 Uiso 1 1 calc R . .
H54B H 0.1046 0.2593 -0.0094 0.043 Uiso 1 1 calc R . .
H54C H 0.0524 0.2287 -0.1135 0.043 Uiso 1 1 calc R . .
C55 C 0.1087(2) 0.08793(18) -0.04650(17) 0.0281(5) Uani 1 1 d . . .
H55A H 0.1036 0.0963 0.0165 0.042 Uiso 1 1 calc R . .
H55B H 0.1427 0.0442 -0.0533 0.042 Uiso 1 1 calc R . .
H55C H 0.0378 0.0584 -0.0836 0.042 Uiso 1 1 calc R . .
C56 C 0.1829(2) 0.1735(2) -0.17441(16) 0.0317(6) Uani 1 1 d . . .
H56A H 0.2262 0.2374 -0.1945 0.048 Uiso 1 1 calc R . .
H56B H 0.1121 0.1443 -0.2117 0.048 Uiso 1 1 calc R . .
H56C H 0.2158 0.1286 -0.1797 0.048 Uiso 1 1 calc R . .
C57 C 0.3098(3) 0.5024(2) 0.0764(3) 0.0523(9) Uani 1 1 d . . .
H57A H 0.3291 0.4763 0.0251 0.063 Uiso 1 1 calc R . .
H57B H 0.3722 0.5324 0.1254 0.063 Uiso 1 1 calc R . .
C58 C 0.2680(3) 0.5794(3) 0.0477(3) 0.0602(10) Uani 1 1 d . . .
H58A H 0.2834 0.6294 0.0986 0.072 Uiso 1 1 calc R . .
H58B H 0.2997 0.6138 -0.0024 0.072 Uiso 1 1 calc R . .
C59 C 0.1472(2) 0.5150(2) 0.01801(19) 0.0368(6) Uani 1 1 d . . .
H59A H 0.1072 0.5547 0.0204 0.044 Uiso 1 1 calc R . .
H59B H 0.1292 0.4800 -0.0429 0.044 Uiso 1 1 calc R . .
C60 C 0.1293(2) 0.4452(2) 0.08833(19) 0.0344(6) Uani 1 1 d . . .
H60A H 0.1208 0.4753 0.1436 0.041 Uiso 1 1 calc R . .
H60B H 0.0648 0.3827 0.0670 0.041 Uiso 1 1 calc R . .

loop_
_atom_site_aniso_label
_atom_site_aniso_U_11
_atom_site_aniso_U_22
_atom_site_aniso_U_33
_atom_site_aniso_U_23
_atom_site_aniso_U_13
_atom_site_aniso_U_12
Fe1 0.01611(17) 0.01808(17) 0.02300(16) 0.00027(12) 0.00569(13) 0.00763(14)
Cl1 0.0232(3) 0.0223(3) 0.0269(3) 0.0012(2) 0.0022(2) 0.0050(2)
O1 0.0171(8) 0.0208(8) 0.0309(9) -0.0015(7) 0.0040(7) 0.0101(7)
N1 0.0187(10) 0.0190(10) 0.0262(10) -0.0002(8) 0.0076(8) 0.0085(8)
N2 0.0179(10) 0.0188(10) 0.0252(9) 0.0000(8) 0.0061(8) 0.0098(8)
C1 0.0228(12) 0.0161(11) 0.0256(11) -0.0012(9) 0.0092(9) 0.0079(10)
C2 0.0242(13) 0.0283(14) 0.0335(13) 0.0032(10) 0.0149(11) 0.0109(11)
C3 0.0223(13) 0.0259(13) 0.0386(14) 0.0030(11) 0.0140(11) 0.0115(11)
C4 0.0176(12) 0.0182(12) 0.0302(12) -0.0004(9) 0.0075(9) 0.0078(10)
C5 0.0180(12) 0.0148(11) 0.0343(12) -0.0017(9) 0.0073(10) 0.0072(9)
C6 0.0160(11) 0.0168(11) 0.0286(12) -0.0010(9) 0.0046(9) 0.0074(9)
C7 0.0203(12) 0.0243(13) 0.0310(12) 0.0000(10) 0.0018(10) 0.0123(10)
C8 0.0232(12) 0.0251(13) 0.0236(11) 0.0006(9) 0.0035(9) 0.0124(10)
C9 0.0205(12) 0.0182(11) 0.0250(11) -0.0011(9) 0.0048(9) 0.0112(10)
C10 0.0187(12) 0.0229(12) 0.0302(12) 0.0031(10) 0.0080(10) 0.0110(10)
C11 0.0222(13) 0.0217(12) 0.0346(13) 0.0018(10) 0.0051(10) 0.0109(10)
C12 0.0200(12) 0.0267(13) 0.0335(13) 0.0004(10) 0.0032(10) 0.0069(11)
C13 0.0216(13) 0.0352(14) 0.0232(11) 0.0068(10) 0.0090(10) 0.0143(11)
C14 0.0242(13) 0.0267(13) 0.0282(12) 0.0018(10) 0.0084(10) 0.0159(11)
C15 0.0204(12) 0.0239(13) 0.0306(12) 0.0027(10) 0.0097(10) 0.0111(10)
C16 0.0291(15) 0.0238(14) 0.0582(18) -0.0039(12) -0.0003(13) 0.0131(12)
C17 0.0197(13) 0.0430(16) 0.0310(13) 0.0037(11) 0.0046(10) 0.0157(12)
C18 0.0243(14) 0.0248(14) 0.0543(17) -0.0047(12) 0.0059(12) 0.0118(11)
C19 0.0257(13) 0.0224(12) 0.0248(11) 0.0026(9) 0.0103(10) 0.0087(10)
C20 0.0311(15) 0.0367(15) 0.0354(14) 0.0113(12) 0.0172(12) 0.0136(12)
C21 0.0312(14) 0.0297(14) 0.0298(13) -0.0042(11) 0.0054(11) 0.0097(12)
C22 0.0256(13) 0.0300(14) 0.0279(12) 0.0065(10) 0.0090(10) 0.0143(11)
C23 0.0200(12) 0.0222(12) 0.0232(11) 0.0019(9) 0.0067(9) 0.0096(10)
C24 0.0200(12) 0.0270(13) 0.0340(13) 0.0052(10) 0.0115(10) 0.0125(10)
C25 0.0241(13) 0.0236(13) 0.0307(12) 0.0034(10) 0.0074(10) 0.0094(11)
C26 0.0238(13) 0.0383(15) 0.0260(12) 0.0041(11) 0.0085(10) 0.0139(12)
C27 0.0213(14) 0.0240(14) 0.0657(19) -0.0073(13) 0.0054(13) 0.0067(11)
C28 0.041(3) 0.0198(17) 0.070(7) -0.004(5) 0.027(5) 0.0078(16)
C29 0.0418(17) 0.0371(16) 0.0533(18) -0.0063(13) 0.0062(14) 0.0259(14)
C27B 0.0213(14) 0.0240(14) 0.0657(19) -0.0073(13) 0.0054(13) 0.0067(11)
C28B 0.041(3) 0.0198(17) 0.070(7) -0.004(5) 0.027(5) 0.0078(16)
C29B 0.0418(17) 0.0371(16) 0.0533(18) -0.0063(13) 0.0062(14) 0.0259(14)
C30 0.0245(13) 0.0312(14) 0.0318(12) 0.0025(10) 0.0065(10) 0.0195(11)
Fe2 0.01584(17) 0.02091(18) 0.02002(16) -0.00045(12) 0.00303(12) 0.00854(14)
Cl2 0.0216(3) 0.0344(4) 0.0291(3) -0.0048(3) 0.0067(2) 0.0013(3)
O2 0.0272(9) 0.0256(9) 0.0315(9) 0.0050(7) 0.0079(7) 0.0148(8)
N3 0.0143(9) 0.0197(10) 0.0228(9) -0.0021(7) 0.0036(7) 0.0085(8)
N4 0.0175(10) 0.0210(10) 0.0210(9) -0.0015(7) 0.0041(8) 0.0084(8)
C31 0.0179(11) 0.0162(11) 0.0231(11) -0.0014(9) 0.0036(9) 0.0073(9)
C32 0.0213(12) 0.0233(12) 0.0220(11) -0.0042(9) 0.0009(9) 0.0103(10)
C33 0.0168(11) 0.0237(12) 0.0259(11) -0.0037(9) -0.0006(9) 0.0095(10)
C34 0.0167(11) 0.0189(12) 0.0233(11) -0.0023(9) 0.0017(9) 0.0075(9)
C35 0.0167(11) 0.0204(12) 0.0271(11) -0.0040(9) 0.0032(9) 0.0077(10)
C36 0.0173(12) 0.0260(13) 0.0246(11) -0.0051(9) 0.0036(9) 0.0078(10)
C37 0.0183(13) 0.0480(17) 0.0332(13) -0.0086(12) 0.0067(11) 0.0126(12)
C38 0.0264(14) 0.0438(16) 0.0249(12) -0.0094(11) 0.0070(10) 0.0123(12)
C39 0.0198(12) 0.0202(12) 0.0220(11) -0.0026(9) 0.0033(9) 0.0054(10)
C40 0.0144(11) 0.0263(13) 0.0240(11) -0.0067(9) 0.0031(9) 0.0077(10)
C41 0.0185(12) 0.0227(13) 0.0322(12) -0.0072(10) 0.0047(10) 0.0064(10)
C42 0.0184(12) 0.0263(13) 0.0292(12) -0.0063(10) 0.0057(10) 0.0041(10)
C43 0.0161(11) 0.0339(14) 0.0177(10) -0.0059(9) 0.0017(9) 0.0093(10)
C44 0.0217(12) 0.0269(13) 0.0229(11) -0.0039(9) 0.0025(9) 0.0112(11)
C45 0.0157(11) 0.0255(13) 0.0262(11) -0.0036(9) 0.0045(9) 0.0073(10)
C46 0.0285(15) 0.0239(14) 0.078(2) -0.0022(14) 0.0179(15) 0.0087(12)
C47 0.0163(12) 0.0394(15) 0.0273(12) -0.0042(11) 0.0032(10) 0.0109(11)
C48 0.0226(14) 0.0274(14) 0.0584(18) 0.0038(13) 0.0087(13) 0.0097(12)
C49 0.0190(12) 0.0228(12) 0.0223(11) -0.0039(9) 0.0033(9) 0.0104(10)
C50 0.0253(13) 0.0378(15) 0.0310(13) -0.0117(11) 0.0016(10) 0.0176(12)
C51 0.0274(13) 0.0310(14) 0.0297(12) 0.0022(10) 0.0110(10) 0.0145(11)
C52 0.0248(13) 0.0288(13) 0.0280(12) -0.0005(10) 0.0053(10) 0.0165(11)
C53 0.0182(12) 0.0196(12) 0.0208(11) -0.0017(9) 0.0016(9) 0.0048(10)
C54 0.0257(13) 0.0280(14) 0.0312(13) 0.0019(10) 0.0019(10) 0.0118(11)
C55 0.0253(13) 0.0226(13) 0.0297(12) 0.0010(10) 0.0007(10) 0.0060(11)
C56 0.0291(14) 0.0378(15) 0.0220(12) -0.0030(10) 0.0017(10) 0.0104(12)
C57 0.0431(18) 0.0284(16) 0.091(3) 0.0077(16) 0.0345(18) 0.0131(14)
C58 0.054(2) 0.0398(19) 0.088(3) 0.0158(18) 0.021(2) 0.0183(17)
C59 0.0380(16) 0.0407(17) 0.0399(15) 0.0105(12) 0.0082(12) 0.0243(14)
C60 0.0357(15) 0.0363(15) 0.0433(15) 0.0105(12) 0.0134(12) 0.0247(13)

loop_
_atom_type_symbol
_atom_type_description
_atom_type_scat_dispersion_real
_atom_type_scat_dispersion_imag
_atom_type_scat_source
C C 0.0033 0.0016 'International Tables Vol C Tables 4.2.6.8 and 6.1.1.4'
H H 0.0000 0.0000 'International Tables Vol C Tables 4.2.6.8 and 6.1.1.4'
N N 0.0061 0.0033 'International Tables Vol C Tables 4.2.6.8 and 6.1.1.4'
O O 0.0106 0.0060 'International Tables Vol C Tables 4.2.6.8 and 6.1.1.4'
Cl Cl 0.1484 0.1585 'International Tables Vol C Tables 4.2.6.8 and 6.1.1.4'
Fe Fe 0.3463 0.8444 'International Tables Vol C Tables 4.2.6.8 and 6.1.1.4'

loop_
_geom_angle_atom_site_label_1
_geom_angle_atom_site_label_2
_geom_angle_atom_site_label_3
_geom_angle
N1 Fe1 N2 99.37(8)
N1 Fe1 O1 99.16(7)
N2 Fe1 O1 98.08(7)
N1 Fe1 Cl1 114.89(6)
N2 Fe1 Cl1 114.85(6)
O1 Fe1 Cl1 126.06(5)
C27 O1 C30 110.05(18)
C27 O1 Fe1 122.30(14)
C30 O1 Fe1 127.64(14)
C1 N1 C4 107.15(19)
C1 N1 Fe1 134.04(16)
C4 N1 Fe1 118.59(15)
C9 N2 C6 106.47(18)
C9 N2 Fe1 134.21(15)
C6 N2 Fe1 119.32(15)
N1 C1 C2 110.0(2)
N1 C1 C19 124.4(2)
C2 C1 C19 125.6(2)
C3 C2 C1 107.4(2)
C3 C2 H2A 126.3
C1 C2 H2A 126.3
C2 C3 C4 107.3(2)
C2 C3 H3A 126.4
C4 C3 H3A 126.4
N1 C4 C5 127.0(2)
N1 C4 C3 108.2(2)
C5 C4 C3 124.8(2)
C6 C5 C4 129.5(2)
C6 C5 C10 115.8(2)
C4 C5 C10 114.7(2)
N2 C6 C5 126.1(2)
N2 C6 C7 108.60(19)
C5 C6 C7 125.3(2)
C8 C7 C6 107.6(2)
C8 C7 H7A 126.2
C6 C7 H7A 126.2
C7 C8 C9 107.0(2)
C7 C8 H8A 126.5
C9 C8 H8A 126.5
N2 C9 C8 110.3(2)
N2 C9 C23 123.4(2)
C8 C9 C23 126.2(2)
C11 C10 C15 120.6(2)
C11 C10 C5 119.5(2)
C15 C10 C5 119.8(2)
C12 C11 C10 118.6(2)
C12 C11 C16 120.1(2)
C10 C11 C16 121.3(2)
C13 C12 C11 122.2(2)
C13 C12 H12A 118.9
C11 C12 H12A 118.9
C12 C13 C14 117.8(2)
C12 C13 C17 120.7(2)
C14 C13 C17 121.5(2)
C15 C14 C13 122.3(2)
C15 C14 H14A 118.9
C13 C14 H14A 118.9
C14 C15 C10 118.5(2)
C14 C15 C18 120.0(2)
C10 C15 C18 121.5(2)
C11 C16 H16A 109.5
C11 C16 H16B 109.5
H16A C16 H16B 109.5
C11 C16 H16C 109.5
H16A C16 H16C 109.5
H16B C16 H16C 109.5
C13 C17 H17A 109.5
C13 C17 H17B 109.5
H17A C17 H17B 109.5
C13 C17 H17C 109.5
H17A C17 H17C 109.5
H17B C17 H17C 109.5
C15 C18 H18A 109.5
C15 C18 H18B 109.5
H18A C18 H18B 109.5
C15 C18 H18C 109.5
H18A C18 H18C 109.5
H18B C18 H18C 109.5
C1 C19 C21 109.8(2)
C1 C19 C22 111.87(19)
C21 C19 C22 108.6(2)
C1 C19 C20 110.2(2)
C21 C19 C20 108.4(2)
C22 C19 C20 107.9(2)
C19 C20 H20A 109.5
C19 C20 H20B 109.5
H20A C20 H20B 109.5
C19 C20 H20C 109.5
H20A C20 H20C 109.5
H20B C20 H20C 109.5
C19 C21 H21A 109.5
C19 C21 H21B 109.5
H21A C21 H21B 109.5
C19 C21 H21C 109.5
H21A C21 H21C 109.5
H21B C21 H21C 109.5
C19 C22 H22A 109.5
C19 C22 H22B 109.5
H22A C22 H22B 109.5
C19 C22 H22C 109.5
H22A C22 H22C 109.5
H22B C22 H22C 109.5
C9 C23 C26 110.04(19)
C9 C23 C24 112.20(19)
C26 C23 C24 108.36(19)
C9 C23 C25 108.52(18)
C26 C23 C25 108.7(2)
C24 C23 C25 109.0(2)
C23 C24 H24A 109.5
C23 C24 H24B 109.5
H24A C24 H24B 109.5
C23 C24 H24C 109.5
H24A C24 H24C 109.5
H24B C24 H24C 109.5
C23 C25 H25A 109.5
C23 C25 H25B 109.5
H25A C25 H25B 109.5
C23 C25 H25C 109.5
H25A C25 H25C 109.5
H25B C25 H25C 109.5
C23 C26 H26A 109.5
C23 C26 H26B 109.5
H26A C26 H26B 109.5
C23 C26 H26C 109.5
H26A C26 H26C 109.5
H26B C26 H26C 109.5
O1 C27 C28 102.4(10)
O1 C27 H27A 111.3
C28 C27 H27A 111.3
O1 C27 H27B 111.3
C28 C27 H27B 111.3
H27A C27 H27B 109.2
C27 C28 C29 96.5(13)
C27 C28 H28A 112.5
C29 C28 H28A 112.5
C27 C28 H28B 112.5
C29 C28 H28B 112.5
H28A C28 H28B 110.0
C30 C29 C28 95.8(8)
C30 C29 H29A 112.6
C28 C29 H29A 112.6
C30 C29 H29B 112.6
C28 C29 H29B 112.6
H29A C29 H29B 110.1
H28C C28B H28D 108.9
O1 C30 C29 105.7(2)
O1 C30 H30A 110.6
C29 C30 H30A 110.6
O1 C30 H30B 110.6
C29 C30 H30B 110.6
H30A C30 H30B 108.7
N3 Fe2 N4 98.75(7)
N3 Fe2 O2 103.82(7)
N4 Fe2 O2 100.18(7)
N3 Fe2 Cl2 117.36(6)
N4 Fe2 Cl2 119.12(6)
O2 Fe2 Cl2 114.77(5)
C57 O2 C60 110.2(2)
C57 O2 Fe2 125.24(16)
C60 O2 Fe2 124.25(15)
C31 N3 C34 106.05(18)
C31 N3 Fe2 134.37(15)
C34 N3 Fe2 119.00(14)
C39 N4 C36 106.32(18)
C39 N4 Fe2 134.39(16)
C36 N4 Fe2 118.60(14)
N3 C31 C32 110.84(19)
N3 C31 C49 124.09(19)
C32 C31 C49 125.1(2)
C33 C32 C31 107.2(2)
C33 C32 H32A 126.4
C31 C32 H32A 126.4
C32 C33 C34 107.1(2)
C32 C33 H33A 126.4
C34 C33 H33A 126.4
C35 C34 N3 126.2(2)
C35 C34 C33 125.0(2)
N3 C34 C33 108.78(19)
C36 C35 C34 129.2(2)
C36 C35 C40 114.55(19)
C34 C35 C40 116.2(2)
N4 C36 C35 126.8(2)
N4 C36 C37 108.7(2)
C35 C36 C37 124.4(2)
C38 C37 C36 107.1(2)
C38 C37 H37A 126.4
C36 C37 H37A 126.4
C37 C38 C39 107.3(2)
C37 C38 H38A 126.4
C39 C38 H38A 126.4
N4 C39 C38 110.5(2)
N4 C39 C53 124.0(2)
C38 C39 C53 125.3(2)
C45 C40 C41 120.2(2)
C45 C40 C35 119.9(2)
C41 C40 C35 119.9(2)
C42 C41 C40 118.8(2)
C42 C41 C46 120.1(2)
C40 C41 C46 121.0(2)
C43 C42 C41 122.3(2)
C43 C42 H42A 118.9
C41 C42 H42A 118.9
C42 C43 C44 117.8(2)
C42 C43 C47 120.7(2)
C44 C43 C47 121.5(2)
C43 C44 C45 122.1(2)
C43 C44 H44A 118.9
C45 C44 H44A 118.9
C44 C45 C40 118.8(2)
C44 C45 C48 119.8(2)
C40 C45 C48 121.3(2)
C41 C46 H46A 109.5
C41 C46 H46B 109.5
H46A C46 H46B 109.5
C41 C46 H46C 109.5
H46A C46 H46C 109.5
H46B C46 H46C 109.5
C43 C47 H47A 109.5
C43 C47 H47B 109.5
H47A C47 H47B 109.5
C43 C47 H47C 109.5
H47A C47 H47C 109.5
H47B C47 H47C 109.5
C45 C48 H48A 109.5
C45 C48 H48B 109.5
H48A C48 H48B 109.5
C45 C48 H48C 109.5
H48A C48 H48C 109.5
H48B C48 H48C 109.5
C31 C49 C52 111.98(19)
C31 C49 C51 108.78(19)
C52 C49 C51 109.7(2)
C31 C49 C50 109.45(19)
C52 C49 C50 108.26(19)
C51 C49 C50 108.6(2)
C49 C50 H50A 109.5
C49 C50 H50B 109.5
H50A C50 H50B 109.5
C49 C50 H50C 109.5
H50A C50 H50C 109.5
H50B C50 H50C 109.5
C49 C51 H51A 109.5
C49 C51 H51B 109.5
H51A C51 H51B 109.5
C49 C51 H51C 109.5
H51A C51 H51C 109.5
H51B C51 H51C 109.5
C49 C52 H52A 109.5
C49 C52 H52B 109.5
H52A C52 H52B 109.5
C49 C52 H52C 109.5
H52A C52 H52C 109.5
H52B C52 H52C 109.5
C39 C53 C56 109.53(19)
C39 C53 C54 111.47(19)
C56 C53 C54 108.7(2)
C39 C53 C55 109.30(19)
C56 C53 C55 108.22(19)
C54 C53 C55 109.6(2)
C53 C54 H54A 109.5
C53 C54 H54B 109.5
H54A C54 H54B 109.5
C53 C54 H54C 109.5
H54A C54 H54C 109.5
H54B C54 H54C 109.5
C53 C55 H55A 109.5
C53 C55 H55B 109.5
H55A C55 H55B 109.5
C53 C55 H55C 109.5
H55A C55 H55C 109.5
H55B C55 H55C 109.5
C53 C56 H56A 109.5
C53 C56 H56B 109.5
H56A C56 H56B 109.5
C53 C56 H56C 109.5
H56A C56 H56C 109.5
H56B C56 H56C 109.5
O2 C57 C58 103.8(2)
O2 C57 H57A 111.0
C58 C57 H57A 111.0
O2 C57 H57B 111.0
C58 C57 H57B 111.0
H57A C57 H57B 109.0
C59 C58 C57 103.4(3)
C59 C58 H58A 111.1
C57 C58 H58A 111.1
C59 C58 H58B 111.1
C57 C58 H58B 111.1
H58A C58 H58B 109.1
C60 C59 C58 99.3(2)
C60 C59 H59A 111.9
C58 C59 H59A 111.9
C60 C59 H59B 111.9
C58 C59 H59B 111.9
H59A C59 H59B 109.6
O2 C60 C59 106.6(2)
O2 C60 H60A 110.4
C59 C60 H60A 110.4
O2 C60 H60B 110.4
C59 C60 H60B 110.4
H60A C60 H60B 108.6

loop_
_geom_bond_atom_site_label_1
_geom_bond_atom_site_label_2
_geom_bond_distance
Fe1 N1 2.0264(19)
Fe1 N2 2.0276(19)
Fe1 O1 2.0766(15)
Fe1 Cl1 2.2549(7)
O1 C27 1.450(3)
O1 C30 1.456(3)
N1 C1 1.351(3)
N1 C4 1.398(3)
N2 C9 1.359(3)
N2 C6 1.401(3)
C1 C2 1.415(3)
C1 C19 1.513(3)
C2 C3 1.367(4)
C2 H2A 0.9500
C3 C4 1.422(3)
C3 H3A 0.9500
C4 C5 1.406(3)
C5 C6 1.405(3)
C5 C10 1.499(3)
C6 C7 1.416(3)
C7 C8 1.369(3)
C7 H7A 0.9500
C8 C9 1.415(3)
C8 H8A 0.9500
C9 C23 1.510(3)
C10 C11 1.395(3)
C10 C15 1.404(3)
C11 C12 1.393(3)
C11 C16 1.513(3)
C12 C13 1.384(3)
C12 H12A 0.9500
C13 C14 1.390(4)
C13 C17 1.508(3)
C14 C15 1.387(3)
C14 H14A 0.9500
C15 C18 1.502(3)
C16 H16A 0.9800
C16 H16B 0.9800
C16 H16C 0.9800
C17 H17A 0.9800
C17 H17B 0.9800
C17 H17C 0.9800
C18 H18A 0.9800
C18 H18B 0.9800
C18 H18C 0.9800
C19 C21 1.527(3)
C19 C22 1.529(3)
C19 C20 1.540(3)
C20 H20A 0.9800
C20 H20B 0.9800
C20 H20C 0.9800
C21 H21A 0.9800
C21 H21B 0.9800
C21 H21C 0.9800
C22 H22A 0.9800
C22 H22B 0.9800
C22 H22C 0.9800
C23 C26 1.531(3)
C23 C24 1.535(3)
C23 C25 1.538(3)
C24 H24A 0.9800
C24 H24B 0.9800
C24 H24C 0.9800
C25 H25A 0.9800
C25 H25B 0.9800
C25 H25C 0.9800
C26 H26A 0.9800
C26 H26B 0.9800
C26 H26C 0.9800
C27 C28 1.53(3)
C27 H27A 0.9900
C27 H27B 0.9900
C28 C29 1.66(2)
C28 H28A 0.9900
C28 H28B 0.9900
C29 C30 1.493(4)
C29 H29A 0.9900
C29 H29B 0.9900
C28B H28C 0.9900
C28B H28D 0.9900
C30 H30A 0.9900
C30 H30B 0.9900
Fe2 N3 2.0356(18)
Fe2 N4 2.0382(18)
Fe2 O2 2.0644(17)
Fe2 Cl2 2.2589(7)
O2 C57 1.432(3)
O2 C60 1.469(3)
N3 C31 1.353(3)
N3 C34 1.405(3)
N4 C39 1.354(3)
N4 C36 1.399(3)
C31 C32 1.408(3)
C31 C49 1.524(3)
C32 C33 1.370(3)
C32 H32A 0.9500
C33 C34 1.417(3)
C33 H33A 0.9500
C34 C35 1.403(3)
C35 C36 1.401(3)
C35 C40 1.506(3)
C36 C37 1.420(3)
C37 C38 1.366(4)
C37 H37A 0.9500
C38 C39 1.410(3)
C38 H38A 0.9500
C39 C53 1.511(3)
C40 C45 1.402(3)
C40 C41 1.404(3)
C41 C42 1.389(3)
C41 C46 1.502(4)
C42 C43 1.387(3)
C42 H42A 0.9500
C43 C44 1.390(3)
C43 C47 1.507(3)
C44 C45 1.391(3)
C44 H44A 0.9500
C45 C48 1.509(3)
C46 H46A 0.9800
C46 H46B 0.9800
C46 H46C 0.9800
C47 H47A 0.9800
C47 H47B 0.9800
C47 H47C 0.9800
C48 H48A 0.9800
C48 H48B 0.9800
C48 H48C 0.9800
C49 C52 1.528(3)
C49 C51 1.531(3)
C49 C50 1.542(3)
C50 H50A 0.9800
C50 H50B 0.9800
C50 H50C 0.9800
C51 H51A 0.9800
C51 H51B 0.9800
C51 H51C 0.9800
C52 H52A 0.9800
C52 H52B 0.9800
C52 H52C 0.9800
C53 C56 1.530(3)
C53 C54 1.531(3)
C53 C55 1.532(3)
C54 H54A 0.9800
C54 H54B 0.9800
C54 H54C 0.9800
C55 H55A 0.9800
C55 H55B 0.9800
C55 H55C 0.9800
C56 H56A 0.9800
C56 H56B 0.9800
C56 H56C 0.9800
C57 C58 1.555(5)
C57 H57A 0.9900
C57 H57B 0.9900
C58 C59 1.551(4)
C58 H58A 0.9900
C58 H58B 0.9900
C59 C60 1.490(4)
C59 H59A 0.9900
C59 H59B 0.9900
C60 H60A 0.9900
C60 H60B 0.9900

loop_
_geom_torsion_atom_site_label_1
_geom_torsion_atom_site_label_2
_geom_torsion_atom_site_label_3
_geom_torsion_atom_site_label_4
_geom_torsion
N1 Fe1 O1 C27 50.7(2)
N2 Fe1 O1 C27 -50.2(2)
Cl1 Fe1 O1 C27 -179.11(17)
N1 Fe1 O1 C30 -127.47(18)
N2 Fe1 O1 C30 131.61(18)
Cl1 Fe1 O1 C30 2.7(2)
N2 Fe1 N1 C1 -177.3(2)
O1 Fe1 N1 C1 82.9(2)
Cl1 Fe1 N1 C1 -54.2(2)
N2 Fe1 N1 C4 -3.46(17)
O1 Fe1 N1 C4 -103.31(16)
Cl1 Fe1 N1 C4 119.64(15)
N1 Fe1 N2 C9 -179.8(2)
O1 Fe1 N2 C9 -79.0(2)
Cl1 Fe1 N2 C9 57.1(2)
N1 Fe1 N2 C6 -0.27(17)
O1 Fe1 N2 C6 100.47(16)
Cl1 Fe1 N2 C6 -123.40(15)
C4 N1 C1 C2 -0.8(3)
Fe1 N1 C1 C2 173.49(17)
C4 N1 C1 C19 -178.9(2)
Fe1 N1 C1 C19 -4.6(3)
N1 C1 C2 C3 1.1(3)
C19 C1 C2 C3 179.1(2)
C1 C2 C3 C4 -0.8(3)
C1 N1 C4 C5 -179.0(2)
Fe1 N1 C4 C5 5.7(3)
C1 N1 C4 C3 0.3(2)
Fe1 N1 C4 C3 -175.05(15)
C2 C3 C4 N1 0.3(3)
C2 C3 C4 C5 179.7(2)
N1 C4 C5 C6 -3.5(4)
C3 C4 C5 C6 177.3(2)
N1 C4 C5 C10 177.4(2)
C3 C4 C5 C10 -1.7(3)
C9 N2 C6 C5 -177.7(2)
Fe1 N2 C6 C5 2.6(3)
C9 N2 C6 C7 0.6(2)
Fe1 N2 C6 C7 -179.00(14)
C4 C5 C6 N2 -1.5(4)
C10 C5 C6 N2 177.6(2)
C4 C5 C6 C7 -179.5(2)
C10 C5 C6 C7 -0.5(3)
N2 C6 C7 C8 -0.5(3)
C5 C6 C7 C8 177.9(2)
C6 C7 C8 C9 0.2(3)
C6 N2 C9 C8 -0.6(2)
Fe1 N2 C9 C8 179.01(16)
C6 N2 C9 C23 175.6(2)
Fe1 N2 C9 C23 -4.8(3)
C7 C8 C9 N2 0.3(3)
C7 C8 C9 C23 -175.8(2)
C6 C5 C10 C11 98.0(3)
C4 C5 C10 C11 -82.8(3)
C6 C5 C10 C15 -84.9(3)
C4 C5 C10 C15 94.3(3)
C15 C10 C11 C12 -2.0(4)
C5 C10 C11 C12 175.0(2)
C15 C10 C11 C16 178.8(2)
C5 C10 C11 C16 -4.2(4)
C10 C11 C12 C13 0.8(4)
C16 C11 C12 C13 180.0(2)
C11 C12 C13 C14 1.1(4)
C11 C12 C13 C17 -177.9(2)
C12 C13 C14 C15 -1.8(4)
C17 C13 C14 C15 177.2(2)
C13 C14 C15 C10 0.6(4)
C13 C14 C15 C18 -177.5(2)
C11 C10 C15 C14 1.4(4)
C5 C10 C15 C14 -175.7(2)
C11 C10 C15 C18 179.4(2)
C5 C10 C15 C18 2.4(4)
N1 C1 C19 C21 85.2(3)
C2 C1 C19 C21 -92.6(3)
N1 C1 C19 C22 -35.5(3)
C2 C1 C19 C22 146.7(2)
N1 C1 C19 C20 -155.5(2)
C2 C1 C19 C20 26.7(3)
N2 C9 C23 C26 162.1(2)
C8 C9 C23 C26 -22.4(3)
N2 C9 C23 C24 41.4(3)
C8 C9 C23 C24 -143.1(2)
N2 C9 C23 C25 -79.1(3)
C8 C9 C23 C25 96.5(3)
C30 O1 C27 C28 21.6(8)
Fe1 O1 C27 C28 -156.9(8)
O1 C27 C28 C29 -44.5(11)
C27 C28 C29 C30 51.7(11)
C27 O1 C30 C29 14.7(3)
Fe1 O1 C30 C29 -166.94(17)
C28 C29 C30 O1 -40.7(10)
N3 Fe2 O2 C57 63.2(2)
N4 Fe2 O2 C57 -38.6(2)
Cl2 Fe2 O2 C57 -167.5(2)
N3 Fe2 O2 C60 -124.35(18)
N4 Fe2 O2 C60 133.91(18)
Cl2 Fe2 O2 C60 5.05(19)
N4 Fe2 N3 C31 -173.0(2)
O2 Fe2 N3 C31 84.1(2)
Cl2 Fe2 N3 C31 -43.7(2)
N4 Fe2 N3 C34 -3.09(17)
O2 Fe2 N3 C34 -105.92(16)
Cl2 Fe2 N3 C34 126.27(15)
N3 Fe2 N4 C39 -176.1(2)
O2 Fe2 N4 C39 -70.2(2)
Cl2 Fe2 N4 C39 55.8(2)
N3 Fe2 N4 C36 -7.07(18)
O2 Fe2 N4 C36 98.78(17)
Cl2 Fe2 N4 C36 -135.24(15)
C34 N3 C31 C32 -1.4(3)
Fe2 N3 C31 C32 169.43(17)
C34 N3 C31 C49 179.5(2)
Fe2 N3 C31 C49 -9.7(3)
N3 C31 C32 C33 1.7(3)
C49 C31 C32 C33 -179.3(2)
C31 C32 C33 C34 -1.2(3)
C31 N3 C34 C35 -177.0(2)
Fe2 N3 C34 C35 10.4(3)
C31 N3 C34 C33 0.7(2)
Fe2 N3 C34 C33 -171.85(15)
C32 C33 C34 C35 178.1(2)
C32 C33 C34 N3 0.3(3)
N3 C34 C35 C36 -7.7(4)
C33 C34 C35 C36 174.9(2)
N3 C34 C35 C40 172.9(2)
C33 C34 C35 C40 -4.5(3)
C39 N4 C36 C35 -175.9(2)
Fe2 N4 C36 C35 12.3(3)
C39 N4 C36 C37 1.0(3)
Fe2 N4 C36 C37 -170.81(17)
C34 C35 C36 N4 -5.8(4)
C40 C35 C36 N4 173.6(2)
C34 C35 C36 C37 177.7(3)
C40 C35 C36 C37 -2.9(4)
N4 C36 C37 C38 -0.3(3)
C35 C36 C37 C38 176.7(3)
C36 C37 C38 C39 -0.4(3)
C36 N4 C39 C38 -1.3(3)
Fe2 N4 C39 C38 168.63(18)
C36 N4 C39 C53 174.4(2)
Fe2 N4 C39 C53 -15.6(4)
C37 C38 C39 N4 1.1(3)
C37 C38 C39 C53 -174.5(2)
C36 C35 C40 C45 -79.3(3)
C34 C35 C40 C45 100.2(3)
C36 C35 C40 C41 97.9(3)
C34 C35 C40 C41 -82.6(3)
C45 C40 C41 C42 1.0(3)
C35 C40 C41 C42 -176.2(2)
C45 C40 C41 C46 179.7(2)
C35 C40 C41 C46 2.5(4)
C40 C41 C42 C43 0.5(4)
C46 C41 C42 C43 -178.2(2)
C41 C42 C43 C44 -1.4(3)
C41 C42 C43 C47 177.6(2)
C42 C43 C44 C45 1.0(3)
C47 C43 C44 C45 -178.0(2)
C43 C44 C45 C40 0.4(3)
C43 C44 C45 C48 -179.2(2)
C41 C40 C45 C44 -1.4(3)
C35 C40 C45 C44 175.8(2)
C41 C40 C45 C48 178.2(2)
C35 C40 C45 C48 -4.5(3)
N3 C31 C49 C52 -33.6(3)
C32 C31 C49 C52 147.5(2)
N3 C31 C49 C51 87.8(3)
C32 C31 C49 C51 -91.1(3)
N3 C31 C49 C50 -153.6(2)
C32 C31 C49 C50 27.4(3)
N4 C39 C53 C56 173.4(2)
C38 C39 C53 C56 -11.5(3)
N4 C39 C53 C54 53.0(3)
C38 C39 C53 C54 -131.8(3)
N4 C39 C53 C55 -68.2(3)
C38 C39 C53 C55 106.9(3)
C60 O2 C57 C58 6.3(3)
Fe2 O2 C57 C58 179.7(2)
O2 C57 C58 C59 -28.9(3)
C57 C58 C59 C60 39.6(3)
C57 O2 C60 C59 20.0(3)
Fe2 O2 C60 C59 -153.47(17)
C58 C59 C60 O2 -36.5(3)
